data_7223589
loop_
_publ_author_name
'Ovsyannikov, A. S.'
'Noamane, M. H.'
'Abidi, R.'
'Ferlay, S.'
'Solovieva, S. E.'
'Antipin, I. S.'
'Konovalov, A. I.'
'Kyritsakas, N.'
'Hosseini, M. W.'

_publ_section_title
;
 Molecular tectonics: dimensionality and geometry control of silver
 coordination networks based on pyrazolyl appended thiacalixarenes
;
_journal_issue 5
_journal_name_full CrystEngComm
_journal_page_first 691
_journal_paper_doi 10.1039/C5CE02310F
_journal_volume 18
_journal_year 2016
_chemical_formula_moiety 'C68 H88 Ag N8 O4, B F4, 3(H2 O)'
_chemical_formula_sum 'C68 H94 Ag B F4 N8 O7 S4'
_chemical_formula_weight 1458.43
_space_group_crystal_system monoclinic
_space_group_IT_number 9
_space_group_name_Hall 'C -2yc'
_space_group_name_H-M_alt 'C 1 c 1'
_symmetry_space_group_name_Hall 'C -2yc'
_symmetry_space_group_name_H-M 'C 1 c 1'
_atom_sites_solution_hydrogens geom
_audit_creation_method SHELXL-2014/6
_audit_update_record
;
2015-11-23 deposited with the CCDC.
2015-12-21 downloaded from the CCDC.
;
_cell_angle_alpha 90
_cell_angle_beta 103.7860(9)
_cell_angle_gamma 90
_cell_formula_units_Z 4
_cell_length_a 22.7969(11)
_cell_length_b 17.2741(8)
_cell_length_c 19.4952(9)
_cell_measurement_reflns_used 32000
_cell_measurement_temperature 173(2)
_cell_measurement_theta_max 25.
_cell_measurement_theta_min 2.5
_cell_volume 7456.0(6)
_computing_cell_refinement 'Bruker SAINT'
_computing_data_collection 'Bruker APEX2'
_computing_data_reduction 'Bruker SAINT'
_computing_molecular_graphics 'Bruker SHELXTL'
_computing_publication_material 'Bruker SHELXTL'
_computing_structure_refinement 'SHELXL-2014/6 (Sheldrick, 2014)'
_computing_structure_solution 'SHELXS-97 (Sheldrick, 2008)'
_diffrn_ambient_temperature 173(2)
_diffrn_measured_fraction_theta_full 1.000
_diffrn_measured_fraction_theta_max 0.992
_diffrn_measurement_device_type 'Bruker APEX-II CCD'
_diffrn_measurement_method '\f and \w scans'
_diffrn_radiation_monochromator graphite
_diffrn_radiation_source 'fine-focus sealed tube'
_diffrn_radiation_type MoK\a
_diffrn_radiation_wavelength 0.71073
_diffrn_reflns_av_R_equivalents 0.0340
_diffrn_reflns_av_unetI/netI 0.0730
_diffrn_reflns_laue_measured_fraction_full 1.000
_diffrn_reflns_laue_measured_fraction_max 0.992
_diffrn_reflns_limit_h_max 32
_diffrn_reflns_limit_h_min -32
_diffrn_reflns_limit_k_max 20
_diffrn_reflns_limit_k_min -23
_diffrn_reflns_limit_l_max 27
_diffrn_reflns_limit_l_min -27
_diffrn_reflns_number 32679
_diffrn_reflns_point_group_measured_fraction_full 0.990
_diffrn_reflns_point_group_measured_fraction_max 0.951
_diffrn_reflns_theta_full 25.242
_diffrn_reflns_theta_max 30.075
_diffrn_reflns_theta_min 1.709
_exptl_absorpt_coefficient_mu 0.447
_exptl_absorpt_correction_T_max 0.971
_exptl_absorpt_correction_T_min 0.961
_exptl_absorpt_correction_type multi-scan
_exptl_absorpt_process_details sadabs
_exptl_crystal_colour colorless
_exptl_crystal_density_diffrn 1.299
_exptl_crystal_density_meas ?
_exptl_crystal_description prism
_exptl_crystal_F_000 3064
_exptl_crystal_size_max 0.080
_exptl_crystal_size_mid 0.070
_exptl_crystal_size_min 0.060
_refine_diff_density_max 2.163
_refine_diff_density_min -0.799
_refine_diff_density_rms 0.124
_refine_ls_abs_structure_details
;
 Flack x determined using 5136 quotients [(I+)-(I-)]/[(I+)+(I-)]
 (Parsons, Flack and Wagner, Acta Cryst. B69 (2013) 249-259).
;
_refine_ls_abs_structure_Flack 0.060(11)
_refine_ls_extinction_method none
_refine_ls_goodness_of_fit_ref 1.022
_refine_ls_hydrogen_treatment constr
_refine_ls_matrix_type full
_refine_ls_number_parameters 850
_refine_ls_number_reflns 20781
_refine_ls_number_restraints 2
_refine_ls_restrained_S_all 1.022
_refine_ls_R_factor_all 0.1232
_refine_ls_R_factor_gt 0.0829
_refine_ls_shift/su_max 0.000
_refine_ls_shift/su_mean 0.000
_refine_ls_structure_factor_coef Fsqd
_refine_ls_weighting_details 'w=1/[\s^2^(Fo^2^)+(0.1441P)^2^+4.9899P] where P=(Fo^2^+2Fc^2^)/3'
_refine_ls_weighting_scheme calc
_refine_ls_wR_factor_gt 0.2117
_refine_ls_wR_factor_ref 0.2471
_reflns_Friedel_coverage 0.916
_reflns_friedel_fraction_full 0.980
_reflns_friedel_fraction_max 0.909
_reflns_number_gt 13711
_reflns_number_total 20781
_reflns_threshold_expression 'I > 2\s(I)'
_cod_data_source_file c5ce02310f1.cif
_cod_data_source_block e3261a_a
_cod_depositor_comments
;
The following automatic conversions were performed:

'_exptl_crystal_density_meas' value 'none' was changed to '?' - the
value is perceived as not measured.

Automatic conversion script
Id: cif_fix_values 4268 2015-11-12 08:31:59Z antanas 

 Adding full bibliography for 7223579--7223589.cif.
;
_cod_database_code 7223589
_shelx_space_group_comment
;
The symmetry employed for this shelxl refinement is uniquely defined
by the following loop, which should always be used as a source of
symmetry information in preference to the above space-group names.
They are only intended as comments.
;
_shelx_estimated_absorpt_t_min 0.965
_shelx_estimated_absorpt_t_max 0.974

loop_
_space_group_symop_operation_xyz
'x, y, z'
'x, -y, z+1/2'
'x+1/2, y+1/2, z'
'x+1/2, -y+1/2, z+1/2'

loop_
_atom_site_label
_atom_site_type_symbol
_atom_site_fract_x
_atom_site_fract_y
_atom_site_fract_z
_atom_site_U_iso_or_equiv
_atom_site_adp_type
_atom_site_occupancy
_atom_site_site_symmetry_order
_atom_site_calc_flag
_atom_site_refinement_flags_posn
_atom_site_refinement_flags_adp
Ag1 Ag 0.47063(4) -0.09989(6) 0.52582(5) 0.0681(3) Uani 1 1 d . .
S1 S 0.30363(8) 0.37935(13) 0.47616(11) 0.0367(5) Uani 1 1 d . .
C1 C 0.3431(3) 0.4221(4) 0.5568(4) 0.0280(15) Uani 1 1 d . .
C2 C 0.3869(3) 0.3830(4) 0.6067(4) 0.0272(15) Uani 1 1 d . .
C3 C 0.4104(3) 0.4187(5) 0.6714(4) 0.0316(16) Uani 1 1 d . .
C4 C 0.3900(3) 0.4923(5) 0.6855(4) 0.0290(15) Uani 1 1 d . .
H4 H 0.4073 0.5165 0.7294 0.035 Uiso 1 1 calc R U
C5 C 0.3451(3) 0.5307(4) 0.6366(4) 0.0259(13) Uani 1 1 d . .
C6 C 0.3231(3) 0.4944(4) 0.5713(4) 0.0256(14) Uani 1 1 d . .
H6 H 0.2937 0.5202 0.5360 0.031 Uiso 1 1 calc R U
O1 O 0.4075(3) 0.3111(3) 0.5957(3) 0.0415(13) Uani 1 1 d . .
C7 C 0.3702(6) 0.2499(5) 0.6081(7) 0.061(3) Uani 1 1 d . .
H7A H 0.3322 0.2493 0.5706 0.074 Uiso 1 1 calc R U
H7B H 0.3597 0.2576 0.6540 0.074 Uiso 1 1 calc R U
C8 C 0.4023(5) 0.1755(6) 0.6084(8) 0.064(3) Uani 1 1 d . .
H8A H 0.4332 0.1707 0.6535 0.077 Uiso 1 1 calc R U
H8B H 0.4236 0.1758 0.5697 0.077 Uiso 1 1 calc R U
C9 C 0.3614(5) 0.1061(6) 0.5999(7) 0.058(3) Uani 1 1 d . .
H9A H 0.3345 0.1066 0.5519 0.069 Uiso 1 1 calc R U
H9B H 0.3358 0.1096 0.6343 0.069 Uiso 1 1 calc R U
C10 C 0.3958(5) 0.0305(7) 0.6109(9) 0.077(4) Uani 1 1 d . .
H10A H 0.4294 0.0333 0.5869 0.093 Uiso 1 1 calc R U
H10B H 0.4136 0.0234 0.6620 0.093 Uiso 1 1 calc R U
N1 N 0.3608(4) -0.0325(5) 0.5859(5) 0.054(2) Uani 1 1 d . .
N2 N 0.3760(4) -0.0814(5) 0.5407(6) 0.059(2) Uani 1 1 d . .
C11 C 0.3338(7) -0.1337(9) 0.5252(16) 0.117(9) Uani 1 1 d . .
H11 H 0.3344 -0.1765 0.4948 0.141 Uiso 1 1 calc R U
C12 C 0.2872(7) -0.1186(7) 0.5592(14) 0.117(9) Uani 1 1 d . .
H12 H 0.2508 -0.1466 0.5555 0.141 Uiso 1 1 calc R U
C13 C 0.3067(5) -0.0542(8) 0.5988(7) 0.064(3) Uani 1 1 d . .
H13 H 0.2864 -0.0291 0.6298 0.077 Uiso 1 1 calc R U
C14 C 0.3225(4) 0.6099(5) 0.6555(4) 0.0338(16) Uani 1 1 d . .
C15 C 0.2639(5) 0.6320(7) 0.6064(6) 0.061(3) Uani 1 1 d . .
H15A H 0.2474 0.6778 0.6248 0.092 Uiso 1 1 calc R U
H15B H 0.2352 0.5890 0.6026 0.092 Uiso 1 1 calc R U
H15C H 0.2706 0.6436 0.5597 0.092 Uiso 1 1 calc R U
C16 C 0.3124(5) 0.6092(6) 0.7307(5) 0.046(2) Uani 1 1 d . .
H16A H 0.2925 0.6574 0.7391 0.070 Uiso 1 1 calc R U
H16B H 0.3514 0.6046 0.7650 0.070 Uiso 1 1 calc R U
H16C H 0.2867 0.5650 0.7359 0.070 Uiso 1 1 calc R U
C17 C 0.3717(7) 0.6703(6) 0.6542(9) 0.074(4) Uani 1 1 d . .
H17A H 0.3762 0.6764 0.6058 0.112 Uiso 1 1 calc R U
H17B H 0.4101 0.6530 0.6846 0.112 Uiso 1 1 calc R U
H17C H 0.3602 0.7200 0.6715 0.112 Uiso 1 1 calc R U
S2 S 0.45779(9) 0.37067(14) 0.74423(10) 0.0411(5) Uani 1 1 d . .
C18 C 0.5187(3) 0.3280(5) 0.7167(4) 0.0286(15) Uani 1 1 d . .
C19 C 0.5519(3) 0.3665(4) 0.6761(4) 0.0230(13) Uani 1 1 d . .
C20 C 0.6048(3) 0.3309(4) 0.6673(3) 0.0259(14) Uani 1 1 d . .
C21 C 0.6238(3) 0.2610(4) 0.6985(4) 0.0254(14) Uani 1 1 d . .
H21 H 0.6606 0.2393 0.6927 0.031 Uiso 1 1 calc R U
C22 C 0.5902(3) 0.2208(4) 0.7389(4) 0.0268(14) Uani 1 1 d . .
C23 C 0.5374(3) 0.2554(4) 0.7472(4) 0.0277(14) Uani 1 1 d . .
H23 H 0.5134 0.2297 0.7739 0.033 Uiso 1 1 calc R U
O2 O 0.5323(2) 0.4354(3) 0.6438(3) 0.0285(11) Uani 1 1 d . .
C24 C 0.5555(4) 0.5022(4) 0.6858(4) 0.0379(18) Uani 1 1 d . .
H24A H 0.6002 0.5003 0.7002 0.046 Uiso 1 1 calc R U
H24B H 0.5397 0.5040 0.7288 0.046 Uiso 1 1 calc R U
C25 C 0.5348(4) 0.5731(5) 0.6399(5) 0.0388(18) Uani 1 1 d . .
H25A H 0.5529 0.5721 0.5985 0.047 Uiso 1 1 calc R U
H25B H 0.4904 0.5718 0.6224 0.047 Uiso 1 1 calc R U
C26 C 0.5529(5) 0.6463(5) 0.6807(5) 0.043(2) Uani 1 1 d . .
H26A H 0.5971 0.6460 0.7009 0.051 Uiso 1 1 calc R U
H26B H 0.5327 0.6489 0.7203 0.051 Uiso 1 1 calc R U
C27 C 0.5358(7) 0.7173(6) 0.6336(6) 0.064(3) Uani 1 1 d . .
H27A H 0.5603 0.7182 0.5980 0.077 Uiso 1 1 calc R U
H27B H 0.4928 0.7136 0.6082 0.077 Uiso 1 1 calc R U
N3 N 0.5454(4) 0.7884(4) 0.6739(4) 0.049(2) Uani 1 1 d . .
N4 N 0.5136(5) 0.8507(6) 0.6459(7) 0.078(3) Uani 1 1 d . .
C28 C 0.5325(9) 0.9067(7) 0.6961(9) 0.091(5) Uani 1 1 d . .
H28 H 0.5180 0.9584 0.6916 0.110 Uiso 1 1 calc R U
C29 C 0.5730(7) 0.8808(7) 0.7512(6) 0.068(3) Uani 1 1 d . .
H29 H 0.5923 0.9085 0.7925 0.082 Uiso 1 1 calc R U
C30 C 0.5809(7) 0.8048(7) 0.7355(6) 0.069(3) Uani 1 1 d . .
H30 H 0.6078 0.7696 0.7647 0.083 Uiso 1 1 calc R U
C31 C 0.6135(3) 0.1425(4) 0.7741(5) 0.0332(16) Uani 1 1 d . .
C32 C 0.6237(6) 0.0875(6) 0.7176(6) 0.056(3) Uani 1 1 d . .
H32A H 0.6265 0.0344 0.7357 0.085 Uiso 1 1 calc R U
H32B H 0.6614 0.1011 0.7045 0.085 Uiso 1 1 calc R U
H32C H 0.5899 0.0914 0.6759 0.085 Uiso 1 1 calc R U
C33 C 0.5677(4) 0.1061(5) 0.8094(5) 0.044(2) Uani 1 1 d . .
H33A H 0.5283 0.1037 0.7756 0.066 Uiso 1 1 calc R U
H33B H 0.5644 0.1375 0.8502 0.066 Uiso 1 1 calc R U
H33C H 0.5808 0.0537 0.8251 0.066 Uiso 1 1 calc R U
C34 C 0.6725(4) 0.1567(6) 0.8294(6) 0.054(3) Uani 1 1 d . .
H34A H 0.6656 0.1950 0.8637 0.081 Uiso 1 1 calc R U
H34B H 0.7032 0.1761 0.8061 0.081 Uiso 1 1 calc R U
H34C H 0.6864 0.1081 0.8538 0.081 Uiso 1 1 calc R U
S3 S 0.65656(8) 0.38004(12) 0.62700(9) 0.0311(4) Uani 1 1 d . .
C35 C 0.6151(3) 0.4192(4) 0.5453(3) 0.0234(13) Uani 1 1 d . .
C36 C 0.5733(3) 0.3767(5) 0.4955(4) 0.0287(15) Uani 1 1 d . .
C37 C 0.5487(3) 0.4121(5) 0.4300(4) 0.0287(16) Uani 1 1 d . .
C38 C 0.5671(3) 0.4846(5) 0.4141(4) 0.0340(17) Uani 1 1 d . .
H38 H 0.5500 0.5067 0.3691 0.041 Uiso 1 1 calc R U
C39 C 0.6108(3) 0.5263(5) 0.4635(4) 0.0287(15) Uani 1 1 d . .
C40 C 0.6336(3) 0.4925(5) 0.5288(4) 0.0283(15) Uani 1 1 d . .
H40 H 0.6625 0.5200 0.5634 0.034 Uiso 1 1 calc R U
O3 O 0.5547(3) 0.3047(3) 0.5108(3) 0.0392(13) Uani 1 1 d . .
C41 C 0.5959(6) 0.2422(6) 0.5000(7) 0.065(3) Uani 1 1 d . .
H41A H 0.6385 0.2576 0.5196 0.078 Uiso 1 1 calc R U
H41B H 0.5903 0.2313 0.4490 0.078 Uiso 1 1 calc R U
C42 C 0.5805(7) 0.1711(6) 0.5381(7) 0.079(4) Uani 1 1 d . .
H42A H 0.6154 0.1352 0.5463 0.095 Uiso 1 1 calc R U
H42B H 0.5751 0.1873 0.5849 0.095 Uiso 1 1 calc R U
C43 C 0.5265(7) 0.1287(10) 0.5014(8) 0.085(4) Uani 1 1 d . .
H43A H 0.4956 0.1663 0.4776 0.102 Uiso 1 1 calc R U
H43B H 0.5100 0.1003 0.5368 0.102 Uiso 1 1 calc R U
C44 C 0.5381(6) 0.0714(8) 0.4470(6) 0.068(3) Uani 1 1 d . .
H44A H 0.5563 0.0993 0.4128 0.081 Uiso 1 1 calc R U
H44B H 0.4990 0.0498 0.4206 0.081 Uiso 1 1 calc R U
N5 N 0.5803(4) 0.0038(7) 0.4795(5) 0.070(3) Uani 1 1 d . .
N6 N 0.5603(4) -0.0553(6) 0.5150(6) 0.066(3) Uani 1 1 d . .
C45 C 0.6071(6) -0.1015(8) 0.5355(9) 0.077(4) Uani 1 1 d . .
H45 H 0.6087 -0.1477 0.5622 0.093 Uiso 1 1 calc R U
C46 C 0.6551(5) -0.0684(11) 0.5097(11) 0.093(5) Uani 1 1 d . .
H46 H 0.6944 -0.0896 0.5157 0.112 Uiso 1 1 calc R U
C47 C 0.6372(6) -0.0082(10) 0.4784(7) 0.072(4) Uani 1 1 d . .
H47 H 0.6607 0.0248 0.4566 0.086 Uiso 1 1 calc R U
C48 C 0.6304(4) 0.6067(5) 0.4444(4) 0.0372(18) Uani 1 1 d . .
C49 C 0.5772(6) 0.6652(7) 0.4366(7) 0.064(3) Uani 1 1 d . .
H49A H 0.5429 0.6474 0.3995 0.095 Uiso 1 1 calc R U
H49B H 0.5902 0.7162 0.4239 0.095 Uiso 1 1 calc R U
H49C H 0.5650 0.6689 0.4814 0.095 Uiso 1 1 calc R U
C50 C 0.6861(7) 0.6371(10) 0.4983(8) 0.109(7) Uani 1 1 d . .
H50A H 0.6777 0.6387 0.5453 0.164 Uiso 1 1 calc R U
H50B H 0.6957 0.6894 0.4847 0.164 Uiso 1 1 calc R U
H50C H 0.7205 0.6028 0.4992 0.164 Uiso 1 1 calc R U
C51 C 0.6459(6) 0.6057(6) 0.3723(6) 0.055(3) Uani 1 1 d . .
H51A H 0.6826 0.5752 0.3753 0.082 Uiso 1 1 calc R U
H51B H 0.6524 0.6588 0.3581 0.082 Uiso 1 1 calc R U
H51C H 0.6124 0.5824 0.3373 0.082 Uiso 1 1 calc R U
S4 S 0.50265(9) 0.36036(15) 0.35922(10) 0.0425(5) Uani 1 1 d . .
C52 C 0.4411(3) 0.3202(4) 0.3879(4) 0.0261(14) Uani 1 1 d . .
C53 C 0.4084(3) 0.3596(4) 0.4276(4) 0.0285(15) Uani 1 1 d . .
C54 C 0.3551(3) 0.3275(4) 0.4382(4) 0.0285(15) Uani 1 1 d . .
C55 C 0.3354(3) 0.2556(4) 0.4078(4) 0.0299(15) Uani 1 1 d . .
H55 H 0.2993 0.2339 0.4157 0.036 Uiso 1 1 calc R U
C56 C 0.3671(3) 0.2150(4) 0.3663(4) 0.0258(14) Uani 1 1 d . .
C57 C 0.4211(3) 0.2491(4) 0.3577(4) 0.0266(14) Uani 1 1 d . .
H57 H 0.4444 0.2228 0.3306 0.032 Uiso 1 1 calc R U
O4 O 0.4263(2) 0.4311(3) 0.4564(3) 0.0319(11) Uani 1 1 d . .
C58 C 0.4045(5) 0.4953(5) 0.4108(5) 0.042(2) Uani 1 1 d . .
H58A H 0.3604 0.4906 0.3913 0.050 Uiso 1 1 calc R U
H58B H 0.4245 0.4965 0.3710 0.050 Uiso 1 1 calc R U
C59 C 0.4184(4) 0.5674(5) 0.4535(4) 0.0349(17) Uani 1 1 d . .
H59A H 0.4621 0.5695 0.4760 0.042 Uiso 1 1 calc R U
H59B H 0.3961 0.5674 0.4913 0.042 Uiso 1 1 calc R U
C60 C 0.4002(5) 0.6390(5) 0.4058(4) 0.0396(19) Uani 1 1 d . .
H60A H 0.4254 0.6413 0.3709 0.048 Uiso 1 1 calc R U
H60B H 0.3575 0.6337 0.3795 0.048 Uiso 1 1 calc R U
C61 C 0.4075(6) 0.7122(5) 0.4470(5) 0.055(3) Uani 1 1 d . .
H61A H 0.3776 0.7139 0.4763 0.065 Uiso 1 1 calc R U
H61B H 0.4484 0.7140 0.4789 0.065 Uiso 1 1 calc R U
N7 N 0.3989(4) 0.7801(5) 0.3989(4) 0.0468(18) Uani 1 1 d . .
N8 N 0.4384(4) 0.8396(4) 0.4115(5) 0.0472(18) Uani 1 1 d . .
C62 C 0.4187(6) 0.8858(5) 0.3585(7) 0.056(3) Uani 1 1 d . .
H62 H 0.4384 0.9328 0.3523 0.067 Uiso 1 1 calc R U
C63 C 0.3683(6) 0.8617(7) 0.3132(7) 0.064(3) Uani 1 1 d . .
H63 H 0.3459 0.8868 0.2718 0.077 Uiso 1 1 calc R U
C64 C 0.3571(6) 0.7930(7) 0.3406(6) 0.062(3) Uani 1 1 d . .
H64 H 0.3244 0.7594 0.3210 0.074 Uiso 1 1 calc R U
C65 C 0.3435(3) 0.1379(4) 0.3337(4) 0.0316(16) Uani 1 1 d . .
C66 C 0.3387(5) 0.0806(6) 0.3902(6) 0.052(2) Uani 1 1 d . .
H66A H 0.3792 0.0676 0.4181 0.078 Uiso 1 1 calc R U
H66B H 0.3186 0.0336 0.3681 0.078 Uiso 1 1 calc R U
H66C H 0.3151 0.1033 0.4211 0.078 Uiso 1 1 calc R U
C67 C 0.3838(4) 0.1038(5) 0.2891(5) 0.043(2) Uani 1 1 d . .
H67A H 0.4223 0.0875 0.3200 0.064 Uiso 1 1 calc R U
H67B H 0.3913 0.1430 0.2559 0.064 Uiso 1 1 calc R U
H67C H 0.3637 0.0590 0.2628 0.064 Uiso 1 1 calc R U
C68 C 0.2809(4) 0.1505(5) 0.2845(5) 0.045(2) Uani 1 1 d . .
H68A H 0.2665 0.1019 0.2603 0.067 Uiso 1 1 calc R U
H68B H 0.2834 0.1903 0.2495 0.067 Uiso 1 1 calc R U
H68C H 0.2526 0.1673 0.3123 0.067 Uiso 1 1 calc R U
B1 B 0.7249(8) 0.1541(14) 0.3930(8) 0.091(6) Uani 1 1 d . .
F1 F 0.6695(4) 0.1590(7) 0.4045(7) 0.121(4) Uani 1 1 d . .
F2 F 0.7620(8) 0.2096(14) 0.4458(6) 0.232(11) Uani 1 1 d . .
F3 F 0.7300(4) 0.1893(6) 0.3343(4) 0.097(3) Uani 1 1 d . .
F4 F 0.7469(10) 0.0899(10) 0.4045(16) 0.255(14) Uani 1 1 d . .
O5 O 0.2370(6) 0.0737(9) 0.6911(18) 0.255(17) Uani 1 1 d . .
O6 O 0.6990(7) 0.4029(11) 0.3328(18) 0.265(18) Uani 1 1 d . .
O7 O 0.7295(9) 0.175(3) 0.1796(10) 0.135(3) Uani 1 1 d . .

loop_
_atom_site_aniso_label
_atom_site_aniso_U_11
_atom_site_aniso_U_22
_atom_site_aniso_U_33
_atom_site_aniso_U_23
_atom_site_aniso_U_13
_atom_site_aniso_U_12
Ag1 0.0347(3) 0.0937(6) 0.0799(6) -0.0262(5) 0.0220(3) -0.0194(4)
S1 0.0200(8) 0.0438(11) 0.0421(11) -0.0167(9) -0.0007(7) 0.0023(7)
C1 0.019(3) 0.032(4) 0.034(4) -0.002(3) 0.007(3) 0.003(3)
C2 0.028(3) 0.026(4) 0.026(3) -0.001(3) 0.003(3) 0.008(3)
C3 0.023(3) 0.043(5) 0.029(4) 0.010(3) 0.008(3) 0.008(3)
C4 0.025(3) 0.033(4) 0.030(4) 0.000(3) 0.009(3) 0.009(3)
C5 0.026(3) 0.027(4) 0.025(3) 0.002(3) 0.006(3) 0.005(3)
C6 0.015(3) 0.026(4) 0.035(4) 0.000(3) 0.005(3) 0.004(3)
O1 0.045(3) 0.030(3) 0.050(3) 0.003(2) 0.013(3) 0.015(3)
C7 0.090(9) 0.027(5) 0.073(7) 0.004(5) 0.030(6) 0.007(5)
C8 0.054(6) 0.038(5) 0.096(9) -0.011(5) 0.010(6) 0.012(5)
C9 0.056(6) 0.053(6) 0.065(7) 0.003(5) 0.016(5) 0.010(5)
C10 0.048(6) 0.058(7) 0.111(11) -0.014(7) -0.009(6) 0.017(5)
N1 0.052(5) 0.043(5) 0.068(6) -0.008(4) 0.017(4) 0.003(4)
N2 0.046(5) 0.053(5) 0.085(7) -0.009(5) 0.029(5) -0.001(4)
C11 0.072(9) 0.049(7) 0.27(3) -0.038(11) 0.109(14) -0.012(6)
C12 0.072(9) 0.049(7) 0.27(3) -0.038(11) 0.109(14) -0.012(6)
C13 0.054(6) 0.070(8) 0.077(8) 0.014(6) 0.031(5) 0.015(6)
C14 0.034(4) 0.031(4) 0.037(4) -0.004(3) 0.008(3) 0.009(3)
C15 0.063(6) 0.062(7) 0.047(5) -0.013(5) -0.009(5) 0.037(5)
C16 0.054(5) 0.047(6) 0.037(4) -0.002(4) 0.008(4) 0.012(4)
C17 0.089(9) 0.031(5) 0.123(11) 0.003(6) 0.065(9) 0.005(5)
S2 0.0397(10) 0.0593(13) 0.0275(9) 0.0140(9) 0.0142(8) 0.0279(10)
C18 0.027(3) 0.036(4) 0.025(3) 0.005(3) 0.010(3) 0.010(3)
C19 0.027(3) 0.021(3) 0.021(3) 0.004(2) 0.006(3) 0.003(3)
C20 0.022(3) 0.031(4) 0.023(3) 0.004(3) 0.003(2) 0.004(3)
C21 0.022(3) 0.020(3) 0.035(4) 0.003(3) 0.007(3) 0.002(2)
C22 0.021(3) 0.018(3) 0.041(4) 0.004(3) 0.007(3) 0.002(2)
C23 0.027(3) 0.028(4) 0.028(4) 0.005(3) 0.006(3) 0.001(3)
O2 0.036(3) 0.023(3) 0.025(2) 0.009(2) 0.003(2) 0.009(2)
C24 0.052(5) 0.025(4) 0.030(4) -0.005(3) -0.005(3) 0.004(4)
C25 0.049(5) 0.031(4) 0.037(4) 0.008(3) 0.011(3) 0.011(4)
C26 0.056(5) 0.026(4) 0.044(5) -0.001(3) 0.007(4) 0.003(4)
C27 0.111(10) 0.040(5) 0.048(6) -0.003(4) 0.034(6) -0.003(6)
N3 0.079(6) 0.026(4) 0.047(4) 0.000(3) 0.028(4) -0.008(4)
N4 0.068(7) 0.058(6) 0.093(8) -0.020(5) -0.011(6) 0.020(5)
C28 0.135(15) 0.045(7) 0.084(10) -0.027(6) 0.008(10) 0.026(8)
C29 0.106(10) 0.049(6) 0.046(6) -0.009(5) 0.010(6) -0.011(6)
C30 0.108(10) 0.043(6) 0.047(6) 0.010(5) -0.001(6) 0.005(6)
C31 0.030(4) 0.024(4) 0.044(4) 0.008(3) 0.005(3) 0.002(3)
C32 0.073(7) 0.032(5) 0.072(7) 0.005(4) 0.033(6) 0.007(5)
C33 0.043(5) 0.040(5) 0.051(5) 0.015(4) 0.015(4) 0.005(4)
C34 0.035(4) 0.048(5) 0.067(6) 0.022(5) -0.011(4) 0.007(4)
S3 0.0214(7) 0.0382(10) 0.0314(9) 0.0091(7) 0.0016(7) -0.0048(7)
C35 0.019(3) 0.031(4) 0.018(3) 0.001(2) 0.000(2) -0.001(3)
C36 0.025(3) 0.032(4) 0.031(4) -0.006(3) 0.010(3) -0.005(3)
C37 0.023(3) 0.043(4) 0.018(3) -0.004(3) 0.002(2) -0.018(3)
C38 0.031(4) 0.050(5) 0.019(3) 0.000(3) 0.002(3) -0.012(3)
C39 0.020(3) 0.039(4) 0.025(3) 0.002(3) 0.002(3) -0.014(3)
C40 0.017(3) 0.041(4) 0.025(3) 0.000(3) 0.000(2) -0.004(3)
O3 0.042(3) 0.034(3) 0.041(3) 0.000(2) 0.008(2) -0.011(2)
C41 0.074(8) 0.032(5) 0.091(9) -0.018(5) 0.025(7) -0.001(5)
C42 0.104(10) 0.038(6) 0.075(8) -0.006(5) -0.019(7) -0.003(6)
C43 0.064(8) 0.108(11) 0.083(9) 0.030(8) 0.016(7) -0.002(8)
C44 0.070(7) 0.068(7) 0.058(6) -0.010(6) 0.003(6) -0.024(6)
N5 0.055(5) 0.092(8) 0.065(6) -0.039(5) 0.022(4) -0.042(5)
N6 0.035(4) 0.072(6) 0.097(7) -0.018(5) 0.028(4) -0.018(4)
C45 0.042(6) 0.075(9) 0.118(12) 0.009(8) 0.025(7) -0.001(6)
C46 0.028(5) 0.113(13) 0.144(15) -0.035(12) 0.030(7) 0.001(7)
C47 0.051(6) 0.105(11) 0.063(7) -0.021(7) 0.021(5) -0.026(7)
C48 0.037(4) 0.037(5) 0.035(4) 0.001(3) 0.004(3) -0.017(3)
C49 0.070(7) 0.047(6) 0.082(8) 0.007(5) 0.035(6) -0.002(5)
C50 0.102(11) 0.117(12) 0.078(9) 0.047(8) -0.039(8) -0.090(10)
C51 0.071(7) 0.042(5) 0.061(6) 0.021(5) 0.035(5) -0.004(5)
S4 0.0390(10) 0.0668(14) 0.0227(9) -0.0123(9) 0.0091(7) -0.0306(10)
C52 0.019(3) 0.032(4) 0.023(3) 0.001(3) -0.004(2) -0.006(3)
C53 0.027(3) 0.028(4) 0.024(3) -0.001(3) -0.006(3) -0.011(3)
C54 0.020(3) 0.027(4) 0.037(4) -0.005(3) 0.002(3) 0.001(3)
C55 0.021(3) 0.026(4) 0.042(4) -0.004(3) 0.004(3) -0.004(3)
C56 0.021(3) 0.026(4) 0.025(3) -0.005(3) -0.005(2) -0.001(3)
C57 0.018(3) 0.030(4) 0.028(4) -0.005(3) -0.001(3) 0.000(3)
O4 0.038(3) 0.026(3) 0.027(3) -0.004(2) -0.001(2) -0.011(2)
C58 0.056(5) 0.029(4) 0.032(4) -0.003(3) -0.004(4) -0.007(4)
C59 0.048(4) 0.027(4) 0.029(4) -0.002(3) 0.008(3) -0.004(3)
C60 0.060(5) 0.028(4) 0.031(4) -0.003(3) 0.013(4) -0.011(4)
C61 0.089(8) 0.032(5) 0.045(5) -0.002(4) 0.020(5) -0.007(5)
N7 0.051(4) 0.039(4) 0.048(4) -0.002(3) 0.008(4) -0.012(4)
N8 0.047(4) 0.036(4) 0.060(5) -0.009(3) 0.014(4) -0.011(3)
C62 0.071(7) 0.027(5) 0.077(7) 0.015(5) 0.030(6) -0.001(4)
C63 0.068(7) 0.047(6) 0.067(7) 0.020(5) -0.002(6) -0.002(5)
C64 0.069(7) 0.052(6) 0.055(6) 0.003(5) -0.004(5) -0.016(5)
C65 0.027(3) 0.025(4) 0.040(4) -0.002(3) 0.002(3) 0.004(3)
C66 0.063(6) 0.034(5) 0.060(6) 0.001(4) 0.016(5) -0.012(4)
C67 0.043(4) 0.030(4) 0.053(5) -0.015(4) 0.006(4) -0.001(4)
C68 0.033(4) 0.031(4) 0.061(6) -0.017(4) -0.005(4) -0.005(3)
B1 0.065(9) 0.157(18) 0.055(8) 0.043(10) 0.019(7) 0.029(10)
F1 0.076(6) 0.150(9) 0.156(10) -0.008(8) 0.067(6) -0.005(6)
F2 0.202(15) 0.40(3) 0.080(7) -0.029(12) 0.012(8) -0.180(19)
F3 0.115(7) 0.112(6) 0.064(4) 0.000(4) 0.021(4) -0.037(5)
F4 0.23(2) 0.157(14) 0.43(4) 0.158(19) 0.17(2) 0.124(14)
O5 0.072(8) 0.097(10) 0.56(5) -0.155(19) 0.008(16) 0.000(7)
O6 0.073(9) 0.168(16) 0.51(5) -0.21(2) -0.018(16) 0.036(9)
O7 0.159(16) 0.157(9) 0.126(13) -0.10(3) 0.106(13) -0.07(3)

loop_
_atom_type_symbol
_atom_type_description
_atom_type_scat_dispersion_real
_atom_type_scat_dispersion_imag
_atom_type_scat_source
C C 0.0033 0.0016 'International Tables Vol C Tables 4.2.6.8 and 6.1.1.4'
H H 0.0000 0.0000 'International Tables Vol C Tables 4.2.6.8 and 6.1.1.4'
N N 0.0061 0.0033 'International Tables Vol C Tables 4.2.6.8 and 6.1.1.4'
O O 0.0106 0.0060 'International Tables Vol C Tables 4.2.6.8 and 6.1.1.4'
S S 0.1246 0.1234 'International Tables Vol C Tables 4.2.6.8 and 6.1.1.4'
Ag Ag -0.8971 1.1015 'International Tables Vol C Tables 4.2.6.8 and 6.1.1.4'
F F 0.0171 0.0103 'International Tables Vol C Tables 4.2.6.8 and 6.1.1.4'
B B 0.0013 0.0007 'International Tables Vol C Tables 4.2.6.8 and 6.1.1.4'

loop_
_geom_angle_atom_site_label_1
_geom_angle_atom_site_label_2
_geom_angle_atom_site_label_3
_geom_angle
_geom_angle_site_symmetry_1
_geom_angle_site_symmetry_3
N6 Ag1 N2 151.7(4) . .
N6 Ag1 N8 98.4(3) . 1_545
N2 Ag1 N8 95.1(3) . 1_545
N6 Ag1 N4 92.5(4) . 1_545
N2 Ag1 N4 95.9(4) . 1_545
N8 Ag1 N4 133.8(3) 1_545 1_545
C54 S1 C1 109.4(3) . .
C6 C1 C2 120.8(7) . .
C6 C1 S1 115.8(6) . .
C2 C1 S1 123.1(6) . .
O1 C2 C1 123.3(7) . .
O1 C2 C3 118.2(7) . .
C1 C2 C3 118.4(7) . .
C2 C3 C4 120.3(7) . .
C2 C3 S2 123.2(6) . .
C4 C3 S2 115.8(6) . .
C5 C4 C3 121.5(7) . .
C5 C4 H4 119.2 . .
C3 C4 H4 119.2 . .
C4 C5 C6 117.1(7) . .
C4 C5 C14 119.7(7) . .
C6 C5 C14 123.3(6) . .
C1 C6 C5 121.8(7) . .
C1 C6 H6 119.1 . .
C5 C6 H6 119.1 . .
C2 O1 C7 114.3(7) . .
O1 C7 C8 109.5(10) . .
O1 C7 H7A 109.8 . .
C8 C7 H7A 109.8 . .
O1 C7 H7B 109.8 . .
C8 C7 H7B 109.8 . .
H7A C7 H7B 108.2 . .
C7 C8 C9 113.5(10) . .
C7 C8 H8A 108.9 . .
C9 C8 H8A 108.9 . .
C7 C8 H8B 108.9 . .
C9 C8 H8B 108.9 . .
H8A C8 H8B 107.7 . .
C8 C9 C10 112.8(10) . .
C8 C9 H9A 109.0 . .
C10 C9 H9A 109.0 . .
C8 C9 H9B 109.0 . .
C10 C9 H9B 109.0 . .
H9A C9 H9B 107.8 . .
N1 C10 C9 113.5(10) . .
N1 C10 H10A 108.9 . .
C9 C10 H10A 108.9 . .
N1 C10 H10B 108.9 . .
C9 C10 H10B 108.9 . .
H10A C10 H10B 107.7 . .
N2 N1 C13 109.7(9) . .
N2 N1 C10 121.3(10) . .
C13 N1 C10 128.9(11) . .
C11 N2 N1 107.4(10) . .
C11 N2 Ag1 123.1(8) . .
N1 N2 Ag1 125.6(7) . .
N2 C11 C12 111.3(14) . .
N2 C11 H11 124.4 . .
C12 C11 H11 124.4 . .
C13 C12 C11 103.7(12) . .
C13 C12 H12 128.1 . .
C11 C12 H12 128.1 . .
C12 C13 N1 107.8(10) . .
C12 C13 H13 126.1 . .
N1 C13 H13 126.1 . .
C15 C14 C16 107.3(8) . .
C15 C14 C17 111.1(10) . .
C16 C14 C17 107.3(9) . .
C15 C14 C5 111.9(7) . .
C16 C14 C5 110.9(7) . .
C17 C14 C5 108.2(7) . .
C14 C15 H15A 109.5 . .
C14 C15 H15B 109.5 . .
H15A C15 H15B 109.5 . .
C14 C15 H15C 109.5 . .
H15A C15 H15C 109.5 . .
H15B C15 H15C 109.5 . .
C14 C16 H16A 109.5 . .
C14 C16 H16B 109.5 . .
H16A C16 H16B 109.5 . .
C14 C16 H16C 109.5 . .
H16A C16 H16C 109.5 . .
H16B C16 H16C 109.5 . .
C14 C17 H17A 109.5 . .
C14 C17 H17B 109.5 . .
H17A C17 H17B 109.5 . .
C14 C17 H17C 109.5 . .
H17A C17 H17C 109.5 . .
H17B C17 H17C 109.5 . .
C18 S2 C3 109.0(3) . .
C19 C18 C23 121.1(6) . .
C19 C18 S2 123.2(6) . .
C23 C18 S2 115.1(5) . .
O2 C19 C18 121.1(6) . .
O2 C19 C20 121.4(6) . .
C18 C19 C20 117.5(6) . .
C21 C20 C19 121.3(6) . .
C21 C20 S3 116.3(5) . .
C19 C20 S3 121.7(5) . .
C20 C21 C22 121.8(6) . .
C20 C21 H21 119.1 . .
C22 C21 H21 119.1 . .
C23 C22 C21 117.1(6) . .
C23 C22 C31 122.6(6) . .
C21 C22 C31 120.3(6) . .
C22 C23 C18 121.1(7) . .
C22 C23 H23 119.4 . .
C18 C23 H23 119.4 . .
C19 O2 C24 113.5(6) . .
O2 C24 C25 106.9(6) . .
O2 C24 H24A 110.3 . .
C25 C24 H24A 110.3 . .
O2 C24 H24B 110.3 . .
C25 C24 H24B 110.3 . .
H24A C24 H24B 108.6 . .
C26 C25 C24 111.1(7) . .
C26 C25 H25A 109.4 . .
C24 C25 H25A 109.4 . .
C26 C25 H25B 109.4 . .
C24 C25 H25B 109.4 . .
H25A C25 H25B 108.0 . .
C25 C26 C27 111.1(8) . .
C25 C26 H26A 109.4 . .
C27 C26 H26A 109.4 . .
C25 C26 H26B 109.4 . .
C27 C26 H26B 109.4 . .
H26A C26 H26B 108.0 . .
N3 C27 C26 111.9(9) . .
N3 C27 H27A 109.2 . .
C26 C27 H27A 109.2 . .
N3 C27 H27B 109.2 . .
C26 C27 H27B 109.2 . .
H27A C27 H27B 107.9 . .
C30 N3 N4 110.9(9) . .
C30 N3 C27 131.5(10) . .
N4 N3 C27 117.7(10) . .
N3 N4 C28 103.2(11) . .
N3 N4 Ag1 136.0(8) . 1_565
C28 N4 Ag1 114.8(10) . 1_565
C29 C28 N4 112.5(11) . .
C29 C28 H28 123.7 . .
N4 C28 H28 123.7 . .
C28 C29 C30 104.3(11) . .
C28 C29 H29 127.8 . .
C30 C29 H29 127.8 . .
N3 C30 C29 109.0(11) . .
N3 C30 H30 125.5 . .
C29 C30 H30 125.5 . .
C32 C31 C33 108.1(8) . .
C32 C31 C34 110.6(8) . .
C33 C31 C34 109.4(8) . .
C32 C31 C22 108.7(7) . .
C33 C31 C22 111.2(6) . .
C34 C31 C22 108.8(7) . .
C31 C32 H32A 109.5 . .
C31 C32 H32B 109.5 . .
H32A C32 H32B 109.5 . .
C31 C32 H32C 109.5 . .
H32A C32 H32C 109.5 . .
H32B C32 H32C 109.5 . .
C31 C33 H33A 109.5 . .
C31 C33 H33B 109.5 . .
H33A C33 H33B 109.5 . .
C31 C33 H33C 109.5 . .
H33A C33 H33C 109.5 . .
H33B C33 H33C 109.5 . .
C31 C34 H34A 109.5 . .
C31 C34 H34B 109.5 . .
H34A C34 H34B 109.5 . .
C31 C34 H34C 109.5 . .
H34A C34 H34C 109.5 . .
H34B C34 H34C 109.5 . .
C20 S3 C35 108.0(3) . .
C40 C35 C36 120.7(6) . .
C40 C35 S3 115.2(5) . .
C36 C35 S3 123.4(6) . .
O3 C36 C35 121.4(7) . .
O3 C36 C37 121.0(7) . .
C35 C36 C37 117.5(7) . .
C38 C37 C36 121.5(6) . .
C38 C37 S4 116.0(6) . .
C36 C37 S4 121.6(6) . .
C37 C38 C39 120.9(7) . .
C37 C38 H38 119.6 . .
C39 C38 H38 119.6 . .
C40 C39 C38 117.6(7) . .
C40 C39 C48 122.6(6) . .
C38 C39 C48 119.8(7) . .
C39 C40 C35 121.8(6) . .
C39 C40 H40 119.1 . .
C35 C40 H40 119.1 . .
C36 O3 C41 113.1(7) . .
O3 C41 C42 107.0(10) . .
O3 C41 H41A 110.3 . .
C42 C41 H41A 110.3 . .
O3 C41 H41B 110.3 . .
C42 C41 H41B 110.3 . .
H41A C41 H41B 108.6 . .
C43 C42 C41 115.5(11) . .
C43 C42 H42A 108.4 . .
C41 C42 H42A 108.4 . .
C43 C42 H42B 108.4 . .
C41 C42 H42B 108.4 . .
H42A C42 H42B 107.5 . .
C42 C43 C44 113.6(13) . .
C42 C43 H43A 108.8 . .
C44 C43 H43A 108.8 . .
C42 C43 H43B 108.8 . .
C44 C43 H43B 108.8 . .
H43A C43 H43B 107.7 . .
C43 C44 N5 113.5(10) . .
C43 C44 H44A 108.9 . .
N5 C44 H44A 108.9 . .
C43 C44 H44B 108.9 . .
N5 C44 H44B 108.9 . .
H44A C44 H44B 107.7 . .
C47 N5 N6 109.8(13) . .
C47 N5 C44 129.0(12) . .
N6 N5 C44 121.2(9) . .
C45 N6 N5 105.1(10) . .
C45 N6 Ag1 117.0(9) . .
N5 N6 Ag1 136.5(9) . .
N6 C45 C46 106.5(13) . .
N6 C45 H45 126.8 . .
C46 C45 H45 126.8 . .
C47 C46 C45 108.9(12) . .
C47 C46 H46 125.6 . .
C45 C46 H46 125.6 . .
C46 C47 N5 109.7(13) . .
C46 C47 H47 125.1 . .
N5 C47 H47 125.1 . .
C51 C48 C39 111.0(7) . .
C51 C48 C50 107.3(10) . .
C39 C48 C50 112.7(8) . .
C51 C48 C49 105.2(8) . .
C39 C48 C49 110.3(7) . .
C50 C48 C49 110.0(11) . .
C48 C49 H49A 109.5 . .
C48 C49 H49B 109.5 . .
H49A C49 H49B 109.5 . .
C48 C49 H49C 109.5 . .
H49A C49 H49C 109.5 . .
H49B C49 H49C 109.5 . .
C48 C50 H50A 109.5 . .
C48 C50 H50B 109.5 . .
H50A C50 H50B 109.5 . .
C48 C50 H50C 109.5 . .
H50A C50 H50C 109.5 . .
H50B C50 H50C 109.5 . .
C48 C51 H51A 109.5 . .
C48 C51 H51B 109.5 . .
H51A C51 H51B 109.5 . .
C48 C51 H51C 109.5 . .
H51A C51 H51C 109.5 . .
H51B C51 H51C 109.5 . .
C37 S4 C52 108.6(3) . .
C53 C52 C57 120.5(6) . .
C53 C52 S4 124.1(6) . .
C57 C52 S4 114.6(6) . .
C52 C53 O4 121.6(7) . .
C52 C53 C54 119.7(7) . .
O4 C53 C54 118.7(7) . .
C53 C54 C55 119.4(7) . .
C53 C54 S1 123.3(6) . .
C55 C54 S1 116.5(5) . .
C56 C55 C54 122.2(6) . .
C56 C55 H55 118.9 . .
C54 C55 H55 118.9 . .
C55 C56 C57 116.5(6) . .
C55 C56 C65 120.3(6) . .
C57 C56 C65 123.2(6) . .
C52 C57 C56 121.7(7) . .
C52 C57 H57 119.2 . .
C56 C57 H57 119.2 . .
C53 O4 C58 114.6(6) . .
O4 C58 C59 107.7(7) . .
O4 C58 H58A 110.2 . .
C59 C58 H58A 110.2 . .
O4 C58 H58B 110.2 . .
C59 C58 H58B 110.2 . .
H58A C58 H58B 108.5 . .
C58 C59 C60 110.0(7) . .
C58 C59 H59A 109.7 . .
C60 C59 H59A 109.7 . .
C58 C59 H59B 109.7 . .
C60 C59 H59B 109.7 . .
H59A C59 H59B 108.2 . .
C61 C60 C59 112.1(7) . .
C61 C60 H60A 109.2 . .
C59 C60 H60A 109.2 . .
C61 C60 H60B 109.2 . .
C59 C60 H60B 109.2 . .
H60A C60 H60B 107.9 . .
N7 C61 C60 110.5(8) . .
N7 C61 H61A 109.5 . .
C60 C61 H61A 109.5 . .
N7 C61 H61B 109.5 . .
C60 C61 H61B 109.5 . .
H61A C61 H61B 108.1 . .
C64 N7 N8 110.0(8) . .
C64 N7 C61 129.7(9) . .
N8 N7 C61 120.3(8) . .
C62 N8 N7 103.5(9) . .
C62 N8 Ag1 116.2(7) . 1_565
N7 N8 Ag1 122.8(6) . 1_565
N8 C62 C63 114.5(9) . .
N8 C62 H62 122.8 . .
C63 C62 H62 122.8 . .
C62 C63 C64 103.0(10) . .
C62 C63 H63 128.5 . .
C64 C63 H63 128.5 . .
N7 C64 C63 108.9(10) . .
N7 C64 H64 125.5 . .
C63 C64 H64 125.5 . .
C66 C65 C56 110.6(7) . .
C66 C65 C67 108.8(7) . .
C56 C65 C67 112.1(7) . .
C66 C65 C68 109.3(8) . .
C56 C65 C68 108.7(6) . .
C67 C65 C68 107.2(7) . .
C65 C66 H66A 109.5 . .
C65 C66 H66B 109.5 . .
H66A C66 H66B 109.5 . .
C65 C66 H66C 109.5 . .
H66A C66 H66C 109.5 . .
H66B C66 H66C 109.5 . .
C65 C67 H67A 109.5 . .
C65 C67 H67B 109.5 . .
H67A C67 H67B 109.5 . .
C65 C67 H67C 109.5 . .
H67A C67 H67C 109.5 . .
H67B C67 H67C 109.5 . .
C65 C68 H68A 109.5 . .
C65 C68 H68B 109.5 . .
H68A C68 H68B 109.5 . .
C65 C68 H68C 109.5 . .
H68A C68 H68C 109.5 . .
H68B C68 H68C 109.5 . .
F4 B1 F3 117.4(19) . .
F4 B1 F1 113.1(19) . .
F3 B1 F1 113.3(13) . .
F4 B1 F2 108(2) . .
F3 B1 F2 98.5(16) . .
F1 B1 F2 104.2(17) . .

loop_
_geom_bond_atom_site_label_1
_geom_bond_atom_site_label_2
_geom_bond_distance
_geom_bond_site_symmetry_2
Ag1 N6 2.241(8) .
Ag1 N2 2.267(9) .
Ag1 N8 2.412(8) 1_545
Ag1 N4 2.465(13) 1_545
S1 C54 1.771(7) .
S1 C1 1.775(8) .
C1 C6 1.382(10) .
C1 C2 1.391(11) .
C2 O1 1.363(9) .
C2 C3 1.391(11) .
C3 C4 1.403(11) .
C3 S2 1.773(8) .
C4 C5 1.389(10) .
C4 H4 0.9500 .
C5 C6 1.402(10) .
C5 C14 1.537(10) .
C6 H6 0.9500 .
O1 C7 1.412(13) .
C7 C8 1.479(14) .
C7 H7A 0.9900 .
C7 H7B 0.9900 .
C8 C9 1.503(17) .
C8 H8A 0.9900 .
C8 H8B 0.9900 .
C9 C10 1.512(15) .
C9 H9A 0.9900 .
C9 H9B 0.9900 .
C10 N1 1.369(15) .
C10 H10A 0.9900 .
C10 H10B 0.9900 .
N1 N2 1.326(13) .
N1 C13 1.367(15) .
N2 C11 1.302(18) .
C11 C12 1.402(18) .
C11 H11 0.9500 .
C12 C13 1.37(2) .
C12 H12 0.9500 .
C13 H13 0.9500 .
C14 C15 1.496(12) .
C14 C16 1.536(12) .
C14 C17 1.537(15) .
C15 H15A 0.9800 .
C15 H15B 0.9800 .
C15 H15C 0.9800 .
C16 H16A 0.9800 .
C16 H16B 0.9800 .
C16 H16C 0.9800 .
C17 H17A 0.9800 .
C17 H17B 0.9800 .
C17 H17C 0.9800 .
S2 C18 1.765(7) .
C18 C19 1.387(10) .
C18 C23 1.409(10) .
C19 O2 1.370(8) .
C19 C20 1.402(9) .
C20 C21 1.374(10) .
C20 S3 1.780(7) .
C21 C22 1.404(10) .
C21 H21 0.9500 .
C22 C23 1.388(10) .
C22 C31 1.552(10) .
C23 H23 0.9500 .
O2 C24 1.442(10) .
C24 C25 1.523(12) .
C24 H24A 0.9900 .
C24 H24B 0.9900 .
C25 C26 1.497(13) .
C25 H25A 0.9900 .
C25 H25B 0.9900 .
C26 C27 1.526(14) .
C26 H26A 0.9900 .
C26 H26B 0.9900 .
C27 N3 1.447(13) .
C27 H27A 0.9900 .
C27 H27B 0.9900 .
N3 C30 1.309(15) .
N3 N4 1.339(14) .
N4 C28 1.369(17) .
N4 Ag1 2.465(13) 1_565
C28 C29 1.32(2) .
C28 H28 0.9500 .
C29 C30 1.370(17) .
C29 H29 0.9500 .
C30 H30 0.9500 .
C31 C32 1.515(14) .
C31 C33 1.518(12) .
C31 C34 1.529(12) .
C32 H32A 0.9800 .
C32 H32B 0.9800 .
C32 H32C 0.9800 .
C33 H33A 0.9800 .
C33 H33B 0.9800 .
C33 H33C 0.9800 .
C34 H34A 0.9800 .
C34 H34B 0.9800 .
C34 H34C 0.9800 .
S3 C35 1.780(7) .
C35 C40 1.396(10) .
C35 C36 1.396(10) .
C36 O3 1.369(10) .
C36 C37 1.406(11) .
C37 C38 1.379(11) .
C37 S4 1.765(7) .
C38 C39 1.409(10) .
C38 H38 0.9500 .
C39 C40 1.384(10) .
C39 C48 1.530(11) .
C40 H40 0.9500 .
O3 C41 1.479(13) .
C41 C42 1.520(18) .
C41 H41A 0.9900 .
C41 H41B 0.9900 .
C42 C43 1.465(19) .
C42 H42A 0.9900 .
C42 H42B 0.9900 .
C43 C44 1.52(2) .
C43 H43A 0.9900 .
C43 H43B 0.9900 .
C44 N5 1.550(18) .
C44 H44A 0.9900 .
C44 H44B 0.9900 .
N5 C47 1.318(16) .
N5 N6 1.370(15) .
N6 C45 1.317(17) .
C45 C46 1.43(2) .
C45 H45 0.9500 .
C46 C47 1.22(2) .
C46 H46 0.9500 .
C47 H47 0.9500 .
C48 C51 1.529(13) .
C48 C50 1.536(13) .
C48 C49 1.559(15) .
C49 H49A 0.9800 .
C49 H49B 0.9800 .
C49 H49C 0.9800 .
C50 H50A 0.9800 .
C50 H50B 0.9800 .
C50 H50C 0.9800 .
C51 H51A 0.9800 .
C51 H51B 0.9800 .
C51 H51C 0.9800 .
S4 C52 1.772(7) .
C52 C53 1.375(11) .
C52 C57 1.392(10) .
C53 O4 1.378(9) .
C53 C54 1.394(10) .
C54 C55 1.403(10) .
C55 C56 1.395(10) .
C55 H55 0.9500 .
C56 C57 1.410(10) .
C56 C65 1.517(10) .
C57 H57 0.9500 .
O4 C58 1.435(10) .
C58 C59 1.489(11) .
C58 H58A 0.9900 .
C58 H58B 0.9900 .
C59 C60 1.544(12) .
C59 H59A 0.9900 .
C59 H59B 0.9900 .
C60 C61 1.485(12) .
C60 H60A 0.9900 .
C60 H60B 0.9900 .
C61 N7 1.485(13) .
C61 H61A 0.9900 .
C61 H61B 0.9900 .
N7 C64 1.316(14) .
N7 N8 1.350(11) .
N8 C62 1.299(14) .
N8 Ag1 2.412(8) 1_565
C62 C63 1.337(18) .
C62 H62 0.9500 .
C63 C64 1.352(16) .
C63 H63 0.9500 .
C64 H64 0.9500 .
C65 C66 1.503(13) .
C65 C67 1.526(12) .
C65 C68 1.535(11) .
C66 H66A 0.9800 .
C66 H66B 0.9800 .
C66 H66C 0.9800 .
C67 H67A 0.9800 .
C67 H67B 0.9800 .
C67 H67C 0.9800 .
C68 H68A 0.9800 .
C68 H68B 0.9800 .
C68 H68C 0.9800 .
B1 F4 1.22(2) .
B1 F3 1.325(17) .
B1 F1 1.336(18) .
B1 F2 1.51(3) .
